data_7020025
loop_
_publ_author_name
'Wu, Kai-Qiang'
'Guo, Jian'
'Yan, Jian-Feng'
'Xie, Li-Li'
'Xu, Feng-Bo'
'Bai, Sha'
'Nockemann, Peter'
'Yuan, Yao-Feng'

_publ_section_title
;
 Ruthenium(ii) bis(terpyridine) electron transfer complexes with
 alkynyl-ferrocenyl bridges: synthesis, structures, and electrochemical
 and spectroscopic studies.
;
_journal_issue 36
_journal_name_full 'Dalton transactions (Cambridge, England : 2003)'
_journal_page_first 11000
_journal_page_last 11008
_journal_paper_doi 10.1039/c2dt31091k
_journal_volume 41
_journal_year 2012
_chemical_formula_moiety C27H19FeN3
_chemical_formula_sum 'C27 H19 Fe N3'
_chemical_formula_weight 441.30
_chemical_name_systematic
;
?
;
_space_group_IT_number 14
_symmetry_cell_setting monoclinic
_symmetry_space_group_name_Hall '-P 2ybc'
_symmetry_space_group_name_H-M 'P 1 21/c 1'
_atom_sites_solution_hydrogens geom
_atom_sites_solution_primary direct
_atom_sites_solution_secondary difmap
_audit_creation_method SHELXL-97
_cell_angle_alpha 90.00
_cell_angle_beta 94.73(3)
_cell_angle_gamma 90.00
_cell_formula_units_Z 4
_cell_length_a 10.578(2)
_cell_length_b 15.821(3)
_cell_length_c 12.253(3)
_cell_measurement_temperature 293(2)
_cell_volume 2043.6(7)
_computing_cell_refinement 'CrystalClear (Rigaku Inc., 2007)'
_computing_data_collection 'CrystalClear (Rigaku Inc., 2007)'
_computing_data_reduction 'CrystalClear (Rigaku Inc., 2007)'
_computing_molecular_graphics 'ORTEX (P.McArdle, 1995)'
_computing_publication_material 'SHELXL-97/2 (Sheldrick,1997)')'
_computing_structure_refinement 'SHELXL-97 (Sheldrick, 1997)'
_computing_structure_solution 'SHELXS-97 (Sheldrick, 1990)'
_diffrn_ambient_temperature 293(2)
_diffrn_detector_area_resol_mean None
_diffrn_measured_fraction_theta_full 0.997
_diffrn_measured_fraction_theta_max 0.997
_diffrn_measurement_device_type CCD
_diffrn_measurement_method dtprofit.ref
_diffrn_radiation_monochromator graphite
_diffrn_radiation_source 'fine-focus sealed tube'
_diffrn_radiation_type MoK\a
_diffrn_radiation_wavelength 0.71073
_diffrn_reflns_av_R_equivalents 0.0566
_diffrn_reflns_av_sigmaI/netI 0.0436
_diffrn_reflns_limit_h_max 12
_diffrn_reflns_limit_h_min -12
_diffrn_reflns_limit_k_max 19
_diffrn_reflns_limit_k_min -19
_diffrn_reflns_limit_l_max 14
_diffrn_reflns_limit_l_min -14
_diffrn_reflns_number 14336
_diffrn_reflns_theta_full 25.35
_diffrn_reflns_theta_max 25.35
_diffrn_reflns_theta_min 3.07
_diffrn_standards_decay_% 'not measured'
_diffrn_standards_interval_count 'not measured'
_diffrn_standards_interval_time 'not measured'
_diffrn_standards_number None
_exptl_absorpt_coefficient_mu 0.758
_exptl_absorpt_correction_T_max 0.859
_exptl_absorpt_correction_T_min 0.859
_exptl_absorpt_correction_type multi-scan
_exptl_crystal_colour RED
_exptl_crystal_density_diffrn 1.434
_exptl_crystal_density_method 'not measured'
_exptl_crystal_description BLOCK
_exptl_crystal_F_000 912
_exptl_crystal_size_max 0.2000
_exptl_crystal_size_mid 0.2000
_exptl_crystal_size_min 0.2000
_refine_diff_density_max 2.718
_refine_diff_density_min -0.639
_refine_diff_density_rms 0.149
_refine_ls_extinction_method none
_refine_ls_goodness_of_fit_ref 1.175
_refine_ls_hydrogen_treatment mixed
_refine_ls_matrix_type full
_refine_ls_number_parameters 287
_refine_ls_number_reflns 3730
_refine_ls_number_restraints 0
_refine_ls_restrained_S_all 1.175
_refine_ls_R_factor_all 0.0919
_refine_ls_R_factor_gt 0.0857
_refine_ls_shift/su_max 0.000
_refine_ls_shift/su_mean 0.000
_refine_ls_structure_factor_coef Fsqd
_refine_ls_weighting_details 'calc w=1/[\s^2^(Fo^2^)+(0.1020P)^2^+13.1632P] where P=(Fo^2^+2Fc^2^)/3'
_refine_ls_weighting_scheme calc
_refine_ls_wR_factor_gt 0.2251
_refine_ls_wR_factor_ref 0.2369
_reflns_number_gt 3554
_reflns_number_total 3742
_reflns_threshold_expression >2sigma(I)
_cod_data_source_file c2dt31091k.txt
_cod_data_source_block compound9
_cod_depositor_comments
;
The following automatic conversions were performed:

'_symmetry_cell_setting' value 'Monoclinic' changed to 'monoclinic'
according to /home/saulius/struct/CIF-dictionaries/cif_core.dic
dictionary named 'cif_core.dic' version 2.4.1 from
2010-06-29.

'_exptl_absorpt_correction_type' value 'Multi-scan'
changed to 'multi-scan' according to
/home/saulius/struct/CIF-dictionaries/cif_core.dic dictionary named
'cif_core.dic' version 2.4.1 from 2010-06-29.

Automatic conversion script
Id: cif_fix_values 1891 2012-01-12 08:04:46Z andrius 
;
_cod_original_sg_symbol_Hall -P2ybc
_cod_original_sg_symbol_H-M P21/c
_cod_original_formula_sum C27H19FeN3
_cod_database_code 7020025

loop_
_symmetry_equiv_pos_as_xyz
'x, y, z'
'-x, y+1/2, -z+1/2'
'-x, -y, -z'
'x, -y-1/2, z-1/2'

loop_
_atom_site_label
_atom_site_type_symbol
_atom_site_fract_x
_atom_site_fract_y
_atom_site_fract_z
_atom_site_U_iso_or_equiv
_atom_site_adp_type
_atom_site_occupancy
_atom_site_symmetry_multiplicity
_atom_site_calc_flag
_atom_site_refinement_flags
Fe1 Fe 0.73748(7) 0.13579(5) 0.44586(6) 0.0177(3) Uani 1 1 d .
N1 N 0.6032(4) 0.0821(3) -0.0086(4) 0.0190(10) Uani 1 1 d .
N2 N 0.3467(5) 0.2246(3) 0.0352(4) 0.0245(11) Uani 1 1 d .
N3 N 0.8648(4) -0.0625(3) 0.0420(4) 0.0224(11) Uani 1 1 d .
C1 C 0.8986(5) 0.1774(4) 0.5326(5) 0.0228(12) Uani 1 1 d .
C2 C 0.8043(6) 0.2425(4) 0.5236(5) 0.0229(12) Uani 1 1 d .
H2 H 0.768(6) 0.270(4) 0.595(6) 0.028 Uiso 1 1 d .
C3 C 0.7752(6) 0.2591(4) 0.4101(5) 0.0278(14) Uani 1 1 d .
H3 H 0.7176 0.2992 0.3809 0.033 Uiso 1 1 calc R
C4 C 0.8483(6) 0.2047(4) 0.3496(5) 0.0305(14) Uani 1 1 d .
H4 H 0.8466 0.2026 0.2737 0.037 Uiso 1 1 calc R
C5 C 0.9252(6) 0.1535(4) 0.4240(5) 0.0287(14) Uani 1 1 d .
H5 H 0.9822 0.1121 0.4055 0.034 Uiso 1 1 calc R
C6 C 0.6156(5) 0.0682(4) 0.3416(5) 0.0212(12) Uani 1 1 d .
C7 C 0.5471(6) 0.1184(4) 0.4127(5) 0.0233(13) Uani 1 1 d .
H7 H 0.4880 0.1598 0.3908 0.028 Uiso 1 1 calc R
C8 C 0.5831(6) 0.0953(4) 0.5213(5) 0.0271(14) Uani 1 1 d .
H8 H 0.5523 0.1191 0.5833 0.032 Uiso 1 1 calc R
C9 C 0.6737(6) 0.0300(4) 0.5208(5) 0.0262(13) Uani 1 1 d .
H9 H 0.7126 0.0032 0.5822 0.031 Uiso 1 1 calc R
C10 C 0.6951(6) 0.0125(4) 0.4108(5) 0.0263(13) Uani 1 1 d .
H10 H 0.7507 -0.0278 0.3872 0.032 Uiso 1 1 calc R
C11 C 0.6129(5) 0.0737(3) 0.2212(5) 0.0187(11) Uani 1 1 d .
C12 C 0.6994(5) 0.0298(3) 0.1622(5) 0.0215(12) Uani 1 1 d .
H12 H 0.7625 -0.0029 0.1988 0.026 Uiso 1 1 calc R
C13 C 0.6910(5) 0.0353(3) 0.0484(5) 0.0207(12) Uani 1 1 d .
C14 C 0.5194(5) 0.1248(3) 0.0475(5) 0.0204(12) Uani 1 1 d .
C15 C 0.5204(6) 0.1215(4) 0.1604(5) 0.0218(12) Uani 1 1 d .
H15 H 0.4597 0.1510 0.1959 0.026 Uiso 1 1 calc R
C16 C 0.4220(5) 0.1740(3) -0.0207(5) 0.0171(11) Uani 1 1 d .
C17 C 0.4095(5) 0.1669(4) -0.1347(5) 0.0225(12) Uani 1 1 d .
H17 H 0.4645 0.1329 -0.1708 0.027 Uiso 1 1 calc R
C18 C 0.3137(6) 0.2114(4) -0.1923(5) 0.0271(14) Uani 1 1 d .
H18 H 0.3021 0.2069 -0.2681 0.032 Uiso 1 1 calc R
C19 C 0.2356(6) 0.2626(4) -0.1370(6) 0.0310(14) Uani 1 1 d .
H19 H 0.1710 0.2935 -0.1745 0.037 Uiso 1 1 calc R
C20 C 0.2556(6) 0.2669(4) -0.0242(5) 0.0265(13) Uani 1 1 d .
H20 H 0.2022 0.3014 0.0128 0.032 Uiso 1 1 calc R
C21 C 0.7806(5) -0.0125(4) -0.0145(5) 0.0221(12) Uani 1 1 d .
C22 C 0.7757(6) -0.0074(4) -0.1276(5) 0.0254(13) Uani 1 1 d .
H22 H 0.7165 0.0275 -0.1655 0.030 Uiso 1 1 calc R
C23 C 0.8592(6) -0.0544(4) -0.1838(6) 0.0334(15) Uani 1 1 d .
H23 H 0.8583 -0.0506 -0.2596 0.040 Uiso 1 1 calc R
C24 C 0.9449(6) -0.1078(4) -0.1252(6) 0.0301(14) Uani 1 1 d .
H24 H 1.0006 -0.1415 -0.1609 0.036 Uiso 1 1 calc R
C25 C 0.9447(6) -0.1091(4) -0.0130(6) 0.0278(14) Uani 1 1 d .
H25 H 1.0026 -0.1439 0.0266 0.033 Uiso 1 1 calc R
C26 C 0.9585(6) 0.1434(4) 0.6331(5) 0.0282(14) Uani 1 1 d .
C27 C 1.0120(6) 0.1180(5) 0.7164(6) 0.0332(15) Uani 1 1 d .
H27 H 1.062(6) 0.098(4) 0.790(6) 0.026(17) Uiso 1 1 d .

loop_
_atom_site_aniso_label
_atom_site_aniso_U_11
_atom_site_aniso_U_22
_atom_site_aniso_U_33
_atom_site_aniso_U_23
_atom_site_aniso_U_13
_atom_site_aniso_U_12
Fe1 0.0162(5) 0.0213(5) 0.0155(4) 0.0006(3) 0.0004(3) -0.0014(3)
N1 0.017(2) 0.014(2) 0.026(3) 0.0026(19) -0.0023(19) 0.0002(18)
N2 0.023(3) 0.026(3) 0.025(3) 0.001(2) 0.000(2) 0.006(2)
N3 0.018(2) 0.020(2) 0.028(3) -0.001(2) -0.001(2) 0.004(2)
C1 0.016(3) 0.027(3) 0.024(3) 0.005(2) -0.004(2) -0.008(2)
C2 0.024(3) 0.021(3) 0.023(3) -0.005(2) 0.001(2) -0.010(2)
C3 0.024(3) 0.028(3) 0.031(3) 0.004(3) -0.004(3) -0.007(3)
C4 0.025(3) 0.041(4) 0.025(3) 0.006(3) 0.005(3) -0.005(3)
C5 0.019(3) 0.040(4) 0.028(3) -0.003(3) 0.007(2) -0.002(3)
C6 0.023(3) 0.021(3) 0.019(3) 0.001(2) -0.002(2) -0.005(2)
C7 0.017(3) 0.028(3) 0.024(3) -0.001(2) -0.002(2) -0.003(2)
C8 0.021(3) 0.039(4) 0.022(3) 0.001(3) 0.003(2) -0.014(3)
C9 0.027(3) 0.026(3) 0.025(3) 0.009(3) -0.001(2) -0.007(3)
C10 0.023(3) 0.024(3) 0.031(3) 0.000(3) -0.001(3) -0.001(2)
C11 0.021(3) 0.013(3) 0.022(3) 0.000(2) -0.001(2) -0.001(2)
C12 0.021(3) 0.015(3) 0.027(3) 0.000(2) -0.006(2) 0.002(2)
C13 0.017(3) 0.016(3) 0.028(3) -0.002(2) -0.004(2) -0.003(2)
C14 0.017(3) 0.016(3) 0.027(3) -0.003(2) -0.003(2) 0.000(2)
C15 0.019(3) 0.023(3) 0.023(3) -0.005(2) 0.000(2) -0.002(2)
C16 0.014(3) 0.015(3) 0.022(3) 0.002(2) 0.001(2) -0.001(2)
C17 0.020(3) 0.019(3) 0.028(3) 0.003(2) 0.000(2) 0.000(2)
C18 0.028(3) 0.032(3) 0.019(3) 0.005(3) -0.005(2) -0.004(3)
C19 0.028(3) 0.024(3) 0.040(4) 0.008(3) -0.006(3) 0.003(3)
C20 0.020(3) 0.023(3) 0.036(3) 0.005(3) 0.003(3) 0.006(2)
C21 0.018(3) 0.014(3) 0.033(3) 0.001(2) -0.007(2) 0.000(2)
C22 0.022(3) 0.028(3) 0.025(3) -0.003(3) 0.000(2) 0.006(2)
C23 0.034(4) 0.036(4) 0.029(3) -0.006(3) 0.001(3) 0.007(3)
C24 0.023(3) 0.031(3) 0.037(4) -0.005(3) 0.002(3) 0.006(3)
C25 0.021(3) 0.026(3) 0.037(4) 0.001(3) 0.000(3) 0.008(2)
C26 0.027(3) 0.028(3) 0.028(3) -0.001(3) -0.003(3) -0.001(3)
C27 0.029(3) 0.038(4) 0.032(4) 0.001(3) -0.001(3) 0.005(3)

loop_
_atom_type_symbol
_atom_type_description
_atom_type_scat_dispersion_real
_atom_type_scat_dispersion_imag
_atom_type_scat_source
C C 0.0033 0.0016 'International Tables Vol C Tables 4.2.6.8 and 6.1.1.4'
H H 0.0000 0.0000 'International Tables Vol C Tables 4.2.6.8 and 6.1.1.4'
N N 0.0061 0.0033 'International Tables Vol C Tables 4.2.6.8 and 6.1.1.4'
O O 0.0106 0.0060 'International Tables Vol C Tables 4.2.6.8 and 6.1.1.4'
Fe Fe 0.3463 0.8444 'International Tables Vol C Tables 4.2.6.8 and 6.1.1.4'

loop_
_geom_angle_atom_site_label_1
_geom_angle_atom_site_label_2
_geom_angle_atom_site_label_3
_geom_angle
C2 Fe1 C10 162.4(3)
C2 Fe1 C7 120.3(3)
C10 Fe1 C7 68.5(2)
C2 Fe1 C6 154.7(2)
C10 Fe1 C6 41.4(2)
C7 Fe1 C6 40.7(2)
C2 Fe1 C1 41.1(3)
C10 Fe1 C1 125.3(3)
C7 Fe1 C1 156.2(3)
C6 Fe1 C1 162.1(3)
C2 Fe1 C8 107.9(3)
C10 Fe1 C8 68.0(3)
C7 Fe1 C8 40.1(2)
C6 Fe1 C8 68.4(2)
C1 Fe1 C8 122.0(2)
C2 Fe1 C4 68.5(3)
C10 Fe1 C4 121.0(3)
C7 Fe1 C4 124.1(3)
C6 Fe1 C4 106.3(2)
C1 Fe1 C4 68.6(2)
C8 Fe1 C4 160.9(3)
C2 Fe1 C5 69.2(3)
C10 Fe1 C5 107.6(3)
C7 Fe1 C5 161.0(3)
C6 Fe1 C5 124.0(3)
C1 Fe1 C5 41.1(2)
C8 Fe1 C5 157.3(3)
C4 Fe1 C5 40.7(3)
C2 Fe1 C3 40.8(2)
C10 Fe1 C3 155.6(3)
C7 Fe1 C3 107.0(2)
C6 Fe1 C3 119.3(2)
C1 Fe1 C3 68.6(2)
C8 Fe1 C3 124.9(3)
C4 Fe1 C3 40.2(3)
C5 Fe1 C3 68.5(3)
C2 Fe1 C9 125.6(2)
C10 Fe1 C9 40.4(3)
C7 Fe1 C9 67.8(2)
C6 Fe1 C9 68.8(2)
C1 Fe1 C9 108.8(2)
C8 Fe1 C9 40.3(3)
C4 Fe1 C9 156.8(3)
C5 Fe1 C9 122.0(3)
C3 Fe1 C9 162.1(3)
C13 N1 C14 117.9(5)
C20 N2 C16 116.6(5)
C21 N3 C25 118.9(5)
C2 C1 C5 107.9(5)
C2 C1 C26 126.0(6)
C5 C1 C26 126.0(6)
C2 C1 Fe1 69.2(3)
C5 C1 Fe1 69.6(3)
C26 C1 Fe1 127.8(4)
C3 C2 C1 107.5(5)
C3 C2 Fe1 70.0(3)
C1 C2 Fe1 69.7(3)
C3 C2 H2 131(4)
C1 C2 H2 121(4)
Fe1 C2 H2 125(4)
C4 C3 C2 108.5(6)
C4 C3 Fe1 69.8(4)
C2 C3 Fe1 69.2(3)
C4 C3 H3 125.8
C2 C3 H3 125.8
Fe1 C3 H3 126.8
C3 C4 C5 108.7(6)
C3 C4 Fe1 69.9(4)
C5 C4 Fe1 69.6(4)
C3 C4 H4 125.6
C5 C4 H4 125.6
Fe1 C4 H4 126.4
C4 C5 C1 107.3(6)
C4 C5 Fe1 69.6(3)
C1 C5 Fe1 69.3(3)
C4 C5 H5 126.3
C1 C5 H5 126.3
Fe1 C5 H5 126.3
C7 C6 C10 106.4(5)
C7 C6 C11 127.7(5)
C10 C6 C11 125.8(5)
C7 C6 Fe1 69.6(3)
C10 C6 Fe1 69.2(3)
C11 C6 Fe1 123.6(4)
C8 C7 C6 108.9(6)
C8 C7 Fe1 70.1(3)
C6 C7 Fe1 69.7(3)
C8 C7 H7 125.5
C6 C7 H7 125.5
Fe1 C7 H7 126.3
C7 C8 C9 108.5(6)
C7 C8 Fe1 69.8(3)
C9 C8 Fe1 70.0(3)
C7 C8 H8 125.7
C9 C8 H8 125.7
Fe1 C8 H8 126.1
C8 C9 C10 108.1(5)
C8 C9 Fe1 69.7(3)
C10 C9 Fe1 69.4(3)
C8 C9 H9 125.9
C10 C9 H9 125.9
Fe1 C9 H9 126.5
C9 C10 C6 108.0(5)
C9 C10 Fe1 70.2(3)
C6 C10 Fe1 69.4(3)
C9 C10 H10 126.0
C6 C10 H10 126.0
Fe1 C10 H10 126.0
C12 C11 C15 116.9(5)
C12 C11 C6 121.9(5)
C15 C11 C6 121.2(5)
C13 C12 C11 119.8(5)
C13 C12 H12 120.1
C11 C12 H12 120.1
N1 C13 C12 122.8(5)
N1 C13 C21 117.2(5)
C12 C13 C21 120.0(5)
N1 C14 C15 122.7(5)
N1 C14 C16 115.4(5)
C15 C14 C16 121.9(5)
C14 C15 C11 119.9(5)
C14 C15 H15 120.1
C11 C15 H15 120.1
N2 C16 C17 122.8(5)
N2 C16 C14 115.7(5)
C17 C16 C14 121.5(5)
C18 C17 C16 118.4(6)
C18 C17 H17 120.8
C16 C17 H17 120.8
C19 C18 C17 119.6(6)
C19 C18 H18 120.2
C17 C18 H18 120.2
C18 C19 C20 118.2(6)
C18 C19 H19 120.9
C20 C19 H19 120.9
N2 C20 C19 124.3(6)
N2 C20 H20 117.9
C19 C20 H20 117.9
N3 C21 C22 121.3(6)
N3 C21 C13 117.4(5)
C22 C21 C13 121.3(5)
C23 C22 C21 119.6(6)
C23 C22 H22 120.2
C21 C22 H22 120.2
C22 C23 C24 119.0(6)
C22 C23 H23 120.5
C24 C23 H23 120.5
C25 C24 C23 118.0(6)
C25 C24 H24 121.0
C23 C24 H24 121.0
N3 C25 C24 123.1(6)
N3 C25 H25 118.4
C24 C25 H25 118.4
C27 C26 C1 177.1(7)
C26 C27 H27 177(4)

loop_
_geom_bond_atom_site_label_1
_geom_bond_atom_site_label_2
_geom_bond_distance
Fe1 C2 2.036(6)
Fe1 C10 2.039(6)
Fe1 C7 2.040(6)
Fe1 C6 2.041(6)
Fe1 C1 2.042(6)
Fe1 C8 2.045(6)
Fe1 C4 2.045(6)
Fe1 C5 2.045(6)
Fe1 C3 2.046(6)
Fe1 C9 2.049(6)
N1 C13 1.338(7)
N1 C14 1.348(8)
N2 C20 1.338(8)
N2 C16 1.355(7)
N3 C21 1.341(7)
N3 C25 1.344(8)
C1 C2 1.432(9)
C1 C5 1.434(9)
C1 C26 1.442(8)
C2 C3 1.424(8)
C2 H2 1.08(7)
C3 C4 1.408(9)
C3 H3 0.9300
C4 C5 1.424(9)
C4 H4 0.9300
C5 H5 0.9300
C6 C7 1.421(8)
C6 C10 1.444(8)
C6 C11 1.476(8)
C7 C8 1.401(8)
C7 H7 0.9300
C8 C9 1.410(9)
C8 H8 0.9300
C9 C10 1.412(9)
C9 H9 0.9300
C10 H10 0.9300
C11 C12 1.396(8)
C11 C15 1.402(8)
C12 C13 1.393(8)
C12 H12 0.9300
C13 C21 1.478(8)
C14 C15 1.383(8)
C14 C16 1.491(8)
C15 H15 0.9300
C16 C17 1.396(8)
C17 C18 1.380(8)
C17 H17 0.9300
C18 C19 1.374(9)
C18 H18 0.9300
C19 C20 1.382(9)
C19 H19 0.9300
C20 H20 0.9300
C21 C22 1.385(9)
C22 C23 1.382(9)
C22 H22 0.9300
C23 C24 1.393(9)
C23 H23 0.9300
C24 C25 1.375(9)
C24 H24 0.9300
C25 H25 0.9300
C26 C27 1.194(10)
C27 H27 1.06(7)
